data_7211903
loop_
_publ_author_name
'Yi, Zhihui'
'Yu, Xiaoyang'
'Xia, Wujiong'
'Zhao, Liyan'
'Yang, Chao'
'Chen, Qian'
'Wang, XiaoLin'
'Xu, Xianzhu'
'Zhang, Xiao'

_publ_section_title
;
 Influence of the steric hindrance of organic amines on the supramolecular
 network based on polyoxovanadates
;
_journal_issue 1
_journal_name_full CrystEngComm
_journal_page_first 242
_journal_paper_doi 10.1039/b916793p
_journal_volume 12
_journal_year 2010
_chemical_formula_sum 'C12 H46 N8 O36 V10'
_chemical_formula_weight 1387.97
_chemical_name_systematic
;
?
;
_space_group_IT_number 12
_symmetry_cell_setting monoclinic
_symmetry_space_group_name_Hall '-C 2y'
_symmetry_space_group_name_H-M 'C 1 2/m 1'
_atom_sites_solution_hydrogens geom
_atom_sites_solution_primary direct
_atom_sites_solution_secondary difmap
_audit_creation_method SHELXL-97
_cell_angle_alpha 90.00
_cell_angle_beta 115.94(3)
_cell_angle_gamma 90.00
_cell_formula_units_Z 2
_cell_length_a 14.957(3)
_cell_length_b 16.879(3)
_cell_length_c 9.0167(18)
_cell_measurement_reflns_used 7972
_cell_measurement_temperature 293(2)
_cell_measurement_theta_max 27.44
_cell_measurement_theta_min 3.03
_cell_volume 2047.0(9)
_computing_cell_refinement RAPID-AUTO
_computing_data_collection 'RAPID-AUTO (Rigaku, 1998)'
_computing_data_reduction RAPID-AUTO
_computing_structure_refinement 'SHELXL-97 (Sheldrick, 1997)'
_computing_structure_solution 'SHELXS-97 (Sheldrick, 1990)'
_diffrn_ambient_temperature 293(2)
_diffrn_detector_area_resol_mean 10
_diffrn_measured_fraction_theta_full 0.997
_diffrn_measured_fraction_theta_max 0.997
_diffrn_measurement_device_type RAXIS-RAPID
_diffrn_measurement_method '\w scans'
_diffrn_radiation_monochromator graphite
_diffrn_radiation_source 'fine-focus sealed tube'
_diffrn_radiation_type MoK\a
_diffrn_radiation_wavelength 0.71073
_diffrn_reflns_av_R_equivalents 0.0331
_diffrn_reflns_av_sigmaI/netI 0.0291
_diffrn_reflns_limit_h_max 19
_diffrn_reflns_limit_h_min -18
_diffrn_reflns_limit_k_max 21
_diffrn_reflns_limit_k_min -21
_diffrn_reflns_limit_l_max 11
_diffrn_reflns_limit_l_min -11
_diffrn_reflns_number 10113
_diffrn_reflns_theta_full 27.45
_diffrn_reflns_theta_max 27.45
_diffrn_reflns_theta_min 3.03
_diffrn_standards_interval_count 0
_diffrn_standards_interval_time 0
_diffrn_standards_number 0
_exptl_absorpt_coefficient_mu 2.295
_exptl_absorpt_correction_T_max 0.5005
_exptl_absorpt_correction_T_min 0.3650
_exptl_absorpt_correction_type empirical
_exptl_absorpt_process_details '(ABSCOR; Higashi, 1995)'
_exptl_crystal_colour orange
_exptl_crystal_density_diffrn 2.252
_exptl_crystal_density_method 'not measured'
_exptl_crystal_description block
_exptl_crystal_F_000 1384
_exptl_crystal_size_max 0.55
_exptl_crystal_size_mid 0.35
_exptl_crystal_size_min 0.35
_refine_diff_density_max 1.258
_refine_diff_density_min -0.804
_refine_diff_density_rms 0.096
_refine_ls_extinction_method none
_refine_ls_goodness_of_fit_ref 1.084
_refine_ls_hydrogen_treatment constr
_refine_ls_matrix_type full
_refine_ls_number_parameters 164
_refine_ls_number_reflns 2418
_refine_ls_number_restraints 0
_refine_ls_restrained_S_all 1.084
_refine_ls_R_factor_all 0.0396
_refine_ls_R_factor_gt 0.0351
_refine_ls_shift/su_max 0.001
_refine_ls_shift/su_mean 0.000
_refine_ls_structure_factor_coef Fsqd
_refine_ls_weighting_details 'calc w=1/[\s^2^(Fo^2^)+(0.0509P)^2^+7.4560P] where P=(Fo^2^+2Fc^2^)/3'
_refine_ls_weighting_scheme calc
_refine_ls_wR_factor_gt 0.1039
_refine_ls_wR_factor_ref 0.1068
_reflns_number_gt 2130
_reflns_number_total 2418
_reflns_threshold_expression >2sigma(I)
_cod_data_source_file b916793p.txt
_cod_data_source_block c2m
_cod_depositor_comments
;
The following automatic conversions were performed:

'_symmetry_cell_setting' value 'Monoclinic' changed to 'monoclinic'
according to /home/saulius/struct/CIF-dictionaries/cif_core.dic
dictionary named 'cif_core.dic' version 2.4.2 from 2011-04-26.

Automatic conversion script
Id: cif_fix_values 1891 2012-01-12 08:04:46Z andrius 
;
_cod_original_cell_volume 2047.0(7)
_cod_original_sg_symbol_H-M C2/m
_cod_database_code 7211903

loop_
_symmetry_equiv_pos_as_xyz
'x, y, z'
'-x, y, -z'
'x+1/2, y+1/2, z'
'-x+1/2, y+1/2, -z'
'-x, -y, -z'
'x, -y, z'
'-x+1/2, -y+1/2, -z'
'x+1/2, -y+1/2, z'

loop_
_atom_site_label
_atom_site_type_symbol
_atom_site_fract_x
_atom_site_fract_y
_atom_site_fract_z
_atom_site_U_iso_or_equiv
_atom_site_adp_type
_atom_site_occupancy
_atom_site_symmetry_multiplicity
_atom_site_calc_flag
_atom_site_refinement_flags
V1 V 0.04040(4) 0.0000 0.35760(7) 0.01573(16) Uani 1 2 d S
V2 V 0.10494(3) 0.13303(3) 0.63525(6) 0.02094(15) Uani 1 1 d .
V3 V 0.25442(5) 0.0000 0.63595(8) 0.02393(18) Uani 1 2 d S
V4 V 0.17808(5) 0.0000 0.90103(8) 0.02278(18) Uani 1 2 d S
O1 O 0.02962(13) 0.11192(11) 0.3904(2) 0.0181(4) Uani 1 1 d .
O2 O 0.2870(2) 0.0000 0.8528(3) 0.0262(6) Uani 1 2 d S
O3 O 0.09461(18) 0.0000 0.6153(3) 0.0176(5) Uani 1 2 d S
O4 O 0.15909(14) 0.10934(12) 0.8515(2) 0.0236(4) Uani 1 1 d .
O5 O 0.22417(14) 0.11045(12) 0.6168(2) 0.0238(4) Uani 1 1 d .
O6 O 0.10570(16) 0.22847(13) 0.6332(3) 0.0313(5) Uani 1 1 d .
O7 O 0.1600(2) 0.0000 0.3871(3) 0.0217(6) Uani 1 2 d S
O8 O 0.3593(2) 0.0000 0.6277(4) 0.0379(8) Uani 1 2 d S
O9 O -0.03327(19) 0.0000 0.1517(3) 0.0205(6) Uani 1 2 d S
O10 O 0.2264(2) 0.0000 1.0986(4) 0.0340(7) Uani 1 2 d S
N1 N 0.46983(19) 0.16226(16) 0.1058(3) 0.0277(5) Uani 1 1 d .
N2 N 0.41473(18) 0.26405(16) -0.1062(3) 0.0268(5) Uani 1 1 d .
C1 C 0.3855(2) 0.21266(19) 0.0000(4) 0.0285(6) Uani 1 1 d .
H1A H 0.3651 0.2454 0.0681 0.034 Uiso 1 1 calc R
H1B H 0.3296 0.1796 -0.0688 0.034 Uiso 1 1 calc R
C2 C 0.5000 0.3150(3) 0.0000 0.0321(9) Uani 1 2 d S
H2A H 0.4808 0.3487 0.0684 0.038 Uiso 0.50 1 calc PR
H2B H 0.5192 0.3487 -0.0684 0.038 Uiso 0.50 1 calc PR
C3 C 0.5000 0.1125(3) 0.0000 0.0323(9) Uani 1 2 d S
H3A H 0.5550 0.0787 0.0689 0.039 Uiso 0.50 1 calc PR
H3B H 0.4450 0.0787 -0.0689 0.039 Uiso 0.50 1 calc PR
C4 C 0.5542(2) 0.2126(2) 0.2106(4) 0.0307(7) Uani 1 1 d .
H4A H 0.6095 0.1795 0.2812 0.037 Uiso 1 1 calc R
H4B H 0.5352 0.2455 0.2804 0.037 Uiso 1 1 calc R
O1W O 0.4220(2) 0.08333(18) 0.3420(3) 0.0493(7) Uani 1 1 d .
O2W O 0.2430(3) 0.1494(3) 0.3301(5) 0.0982(16) Uani 1 1 d .

loop_
_atom_site_aniso_label
_atom_site_aniso_U_11
_atom_site_aniso_U_22
_atom_site_aniso_U_33
_atom_site_aniso_U_23
_atom_site_aniso_U_13
_atom_site_aniso_U_12
V1 0.0154(3) 0.0180(3) 0.0148(3) 0.000 0.0076(2) 0.000
V2 0.0212(3) 0.0177(3) 0.0219(3) -0.00279(17) 0.0075(2) -0.00384(17)
V3 0.0143(3) 0.0350(4) 0.0220(3) 0.000 0.0076(3) 0.000
V4 0.0189(3) 0.0315(4) 0.0151(3) 0.000 0.0048(3) 0.000
O1 0.0195(9) 0.0163(9) 0.0197(9) 0.0010(7) 0.0098(8) -0.0004(7)
O2 0.0162(13) 0.0377(17) 0.0217(14) 0.000 0.0054(11) 0.000
O3 0.0162(12) 0.0202(13) 0.0168(12) 0.000 0.0077(10) 0.000
O4 0.0222(10) 0.0266(11) 0.0201(9) -0.0051(8) 0.0075(8) -0.0048(8)
O5 0.0198(9) 0.0265(10) 0.0258(10) -0.0024(8) 0.0105(8) -0.0056(8)
O6 0.0385(13) 0.0213(11) 0.0360(12) -0.0049(9) 0.0179(11) -0.0065(9)
O7 0.0180(13) 0.0265(15) 0.0227(13) 0.000 0.0109(11) 0.000
O8 0.0189(15) 0.060(2) 0.0364(18) 0.000 0.0139(14) 0.000
O9 0.0197(13) 0.0257(14) 0.0159(12) 0.000 0.0077(11) 0.000
O10 0.0301(16) 0.048(2) 0.0183(14) 0.000 0.0056(13) 0.000
N1 0.0265(13) 0.0295(13) 0.0258(12) 0.0040(10) 0.0101(10) -0.0016(10)
N2 0.0207(11) 0.0299(13) 0.0280(12) 0.0047(10) 0.0089(10) 0.0026(10)
C1 0.0214(13) 0.0349(17) 0.0293(15) 0.0033(13) 0.0111(12) -0.0007(12)
C2 0.032(2) 0.023(2) 0.042(2) 0.000 0.018(2) 0.000
C3 0.039(2) 0.021(2) 0.037(2) 0.000 0.016(2) 0.000
C4 0.0273(15) 0.0400(18) 0.0225(14) -0.0011(13) 0.0086(12) -0.0010(13)
O1W 0.0517(16) 0.0502(16) 0.0460(15) 0.0076(13) 0.0212(13) 0.0073(13)
O2W 0.053(2) 0.163(4) 0.085(3) 0.067(3) 0.036(2) 0.013(2)

loop_
_atom_type_symbol
_atom_type_description
_atom_type_scat_dispersion_real
_atom_type_scat_dispersion_imag
_atom_type_scat_source
C C 0.0033 0.0016 'International Tables Vol C Tables 4.2.6.8 and 6.1.1.4'
H H 0.0000 0.0000 'International Tables Vol C Tables 4.2.6.8 and 6.1.1.4'
N N 0.0061 0.0033 'International Tables Vol C Tables 4.2.6.8 and 6.1.1.4'
O O 0.0106 0.0060 'International Tables Vol C Tables 4.2.6.8 and 6.1.1.4'
V V 0.3005 0.5294 'International Tables Vol C Tables 4.2.6.8 and 6.1.1.4'

loop_
_geom_angle_atom_site_label_1
_geom_angle_atom_site_label_2
_geom_angle_atom_site_label_3
_geom_angle
_geom_angle_site_symmetry_1
_geom_angle_site_symmetry_3
O7 V1 O9 107.99(14) . .
O7 V1 O1 97.45(6) . 6
O9 V1 O1 96.32(6) . 6
O7 V1 O1 97.45(6) . .
O9 V1 O1 96.32(6) . .
O1 V1 O1 156.43(11) 6 .
O7 V1 O3 87.47(12) . .
O9 V1 O3 164.54(12) . .
O1 V1 O3 81.26(6) 6 .
O1 V1 O3 81.26(6) . .
O7 V1 O3 165.95(12) . 5_556
O9 V1 O3 86.06(12) . 5_556
O1 V1 O3 80.56(6) 6 5_556
O1 V1 O3 80.56(6) . 5_556
O3 V1 O3 78.47(11) . 5_556
O7 V1 V4 145.13(10) . 5_556
O9 V1 V4 37.14(9) . 5_556
O1 V1 V4 89.08(6) 6 5_556
O1 V1 V4 89.08(6) . 5_556
O3 V1 V4 127.39(8) . 5_556
O3 V1 V4 48.92(7) 5_556 5_556
O7 V1 V3 38.88(10) . .
O9 V1 V3 146.87(9) . .
O1 V1 V3 90.11(6) 6 .
O1 V1 V3 90.11(6) . .
O3 V1 V3 48.60(7) . .
O3 V1 V3 127.07(7) 5_556 .
V4 V1 V3 175.99(3) 5_556 .
O7 V1 V2 133.66(2) . 5_556
O9 V1 V2 84.17(7) . 5_556
O1 V1 V2 36.21(5) 6 5_556
O1 V1 V2 126.21(6) . 5_556
O3 V1 V2 85.02(5) . 5_556
O3 V1 V2 45.713(15) 5_556 5_556
V4 V1 V2 60.044(18) 5_556 5_556
V3 V1 V2 117.63(2) . 5_556
O7 V1 V2 133.66(2) . 2_556
O9 V1 V2 84.17(7) . 2_556
O1 V1 V2 126.21(6) 6 2_556
O1 V1 V2 36.22(5) . 2_556
O3 V1 V2 85.02(5) . 2_556
O3 V1 V2 45.713(15) 5_556 2_556
V4 V1 V2 60.044(18) 5_556 2_556
V3 V1 V2 117.63(2) . 2_556
V2 V1 V2 91.10(3) 5_556 2_556
O6 V2 O4 103.46(10) . .
O6 V2 O5 100.81(10) . .
O4 V2 O5 93.19(10) . .
O6 V2 O1 101.13(10) . 2_556
O4 V2 O1 92.28(9) . 2_556
O5 V2 O1 155.45(9) . 2_556
O6 V2 O1 99.59(10) . .
O4 V2 O1 156.25(9) . .
O5 V2 O1 87.99(9) . .
O1 V2 O1 77.63(9) 2_556 .
O6 V2 O3 175.11(10) . .
O4 V2 O3 81.25(9) . .
O5 V2 O3 80.05(9) . .
O1 V2 O3 77.17(9) 2_556 .
O1 V2 O3 75.60(9) . .
O6 V2 V2 90.04(8) . 2_556
O4 V2 V2 133.79(7) . 2_556
O5 V2 V2 127.83(7) . 2_556
O1 V2 V2 41.53(6) 2_556 2_556
O1 V2 V2 39.84(6) . 2_556
O3 V2 V2 85.68(7) . 2_556
O6 V2 V4 136.76(8) . .
O4 V2 V4 33.40(7) . .
O5 V2 V4 84.01(7) . .
O1 V2 V4 87.51(6) 2_556 .
O1 V2 V4 123.61(6) . .
O3 V2 V4 48.03(7) . .
V2 V2 V4 120.89(2) 2_556 .
O6 V2 V1 136.26(8) . 5_556
O4 V2 V1 78.85(7) . 5_556
O5 V2 V1 122.82(7) . 5_556
O1 V2 V1 35.67(6) 2_556 5_556
O1 V2 V1 80.61(6) . 5_556
O3 V2 V1 42.80(6) . 5_556
V2 V2 V1 62.136(19) 2_556 5_556
V4 V2 V1 58.84(3) . 5_556
O8 V3 O2 104.20(16) . .
O8 V3 O5 101.18(6) . 6
O2 V3 O5 92.26(7) . 6
O8 V3 O5 101.18(6) . .
O2 V3 O5 92.26(7) . .
O5 V3 O5 155.33(12) 6 .
O8 V3 O7 99.66(15) . .
O2 V3 O7 156.14(12) . .
O5 V3 O7 83.05(7) 6 .
O5 V3 O7 83.05(7) . .
O8 V3 O3 173.45(14) . .
O2 V3 O3 82.35(11) . .
O5 V3 O3 78.30(6) 6 .
O5 V3 O3 78.30(6) . .
O7 V3 O3 73.79(10) . .
O8 V3 V4 137.90(13) . .
O2 V3 V4 33.70(9) . .
O5 V3 V4 85.20(6) 6 .
O5 V3 V4 85.20(6) . .
O7 V3 V4 122.44(8) . .
O3 V3 V4 48.65(7) . .
O8 V3 V1 130.59(13) . .
O2 V3 V1 125.21(9) . .
O5 V3 V1 78.80(6) 6 .
O5 V3 V1 78.80(6) . .
O7 V3 V1 30.92(8) . .
O3 V3 V1 42.86(6) . .
V4 V3 V1 91.52(3) . .
O10 V4 O2 104.16(16) . .
O10 V4 O4 102.15(6) . .
O2 V4 O4 90.08(6) . .
O10 V4 O4 102.15(6) . 6
O2 V4 O4 90.08(6) . 6
O4 V4 O4 154.89(12) . 6
O10 V4 O9 100.28(15) . 5_556
O2 V4 O9 155.56(12) . 5_556
O4 V4 O9 84.77(6) . 5_556
O4 V4 O9 84.77(6) 6 5_556
O10 V4 O3 174.97(14) . .
O2 V4 O3 80.87(11) . .
O4 V4 O3 77.62(6) . .
O4 V4 O3 77.62(6) 6 .
O9 V4 O3 74.69(10) 5_556 .
O10 V4 V3 136.53(12) . .
O2 V4 V3 32.37(9) . .
O4 V4 V3 83.38(6) . .
O4 V4 V3 83.38(6) 6 .
O9 V4 V3 123.19(8) 5_556 .
O3 V4 V3 48.50(6) . .
O10 V4 V1 130.98(12) . 5_556
O2 V4 V1 124.86(9) . 5_556
O4 V4 V1 79.68(6) . 5_556
O4 V4 V1 79.68(6) 6 5_556
O9 V4 V1 30.70(8) 5_556 5_556
O3 V4 V1 43.99(7) . 5_556
V3 V4 V1 92.49(3) . 5_556
O10 V4 V2 133.742(18) . 6
O2 V4 V2 82.47(6) . 6
O4 V4 V2 123.81(7) . 6
O4 V4 V2 31.59(6) 6 6
O9 V4 V2 80.68(6) 5_556 6
O3 V4 V2 46.197(16) . 6
V3 V4 V2 61.655(19) . 6
V1 V4 V2 61.11(2) 5_556 6
O10 V4 V2 133.741(17) . .
O2 V4 V2 82.47(6) . .
O4 V4 V2 31.59(6) . .
O4 V4 V2 123.82(7) 6 .
O9 V4 V2 80.68(6) 5_556 .
O3 V4 V2 46.197(16) . .
V3 V4 V2 61.656(18) . .
V1 V4 V2 61.11(2) 5_556 .
V2 V4 V2 92.34(3) 6 .
V1 O1 V2 108.11(9) . 2_556
V1 O1 V2 107.19(9) . .
V2 O1 V2 98.63(9) 2_556 .
V3 O2 V4 113.94(15) . .
V1 O3 V1 101.53(11) . 5_556
V1 O3 V2 93.92(6) . 6
V1 O3 V2 91.49(6) 5_556 6
V1 O3 V2 93.92(6) . .
V1 O3 V2 91.49(6) 5_556 .
V2 O3 V2 170.89(13) 6 .
V1 O3 V3 88.54(9) . .
V1 O3 V3 169.94(13) 5_556 .
V2 O3 V3 87.78(6) 6 .
V2 O3 V3 87.78(6) . .
V1 O3 V4 171.38(13) . .
V1 O3 V4 87.09(9) 5_556 .
V2 O3 V4 85.78(6) 6 .
V2 O3 V4 85.78(6) . .
V3 O3 V4 82.84(9) . .
V2 O4 V4 115.00(10) . .
V2 O5 V3 112.47(10) . .
V1 O7 V3 110.20(14) . .
V1 O9 V4 112.16(14) . 5_556
C4 N1 C1 109.4(3) . .
C4 N1 C3 108.9(2) . .
C1 N1 C3 109.0(2) . .
C2 N2 C4 109.0(2) . 2_655
C2 N2 C1 109.4(2) . .
C4 N2 C1 109.0(3) 2_655 .
N1 C1 N2 110.1(2) . .
N1 C1 H1A 109.6 . .
N2 C1 H1A 109.6 . .
N1 C1 H1B 109.6 . .
N2 C1 H1B 109.6 . .
H1A C1 H1B 108.2 . .
N2 C2 N2 109.4(3) . 2_655
N2 C2 H2A 109.8 . .
N2 C2 H2A 109.8 2_655 .
N2 C2 H2B 109.8 . .
N2 C2 H2B 109.8 2_655 .
H2A C2 H2B 108.2 . .
N1 C3 N1 110.9(3) 2_655 .
N1 C3 H3A 109.5 2_655 .
N1 C3 H3A 109.5 . .
N1 C3 H3B 109.5 2_655 .
N1 C3 H3B 109.5 . .
H3A C3 H3B 108.0 . .
N1 C4 N2 110.3(2) . 2_655
N1 C4 H4A 109.6 . .
N2 C4 H4A 109.6 2_655 .
N1 C4 H4B 109.6 . .
N2 C4 H4B 109.6 2_655 .
H4A C4 H4B 108.1 . .

loop_
_geom_bond_atom_site_label_1
_geom_bond_atom_site_label_2
_geom_bond_distance
_geom_bond_site_symmetry_2
V1 O7 1.689(3) .
V1 O9 1.695(3) .
V1 O1 1.9298(19) 6
V1 O1 1.9298(19) .
V1 O3 2.099(3) .
V1 O3 2.138(2) 5_556
V1 V4 3.0741(15) 5_556
V1 V3 3.0850(16) .
V1 V2 3.1454(7) 5_556
V1 V2 3.1454(7) 2_556
V2 O6 1.611(2) .
V2 O4 1.799(2) .
V2 O5 1.901(2) .
V2 O1 1.9553(19) 2_556
V2 O1 2.023(2) .
V2 O3 2.2525(7) .
V2 V2 3.0174(16) 2_556
V2 V4 3.1125(9) .
V2 V1 3.1454(7) 5_556
V3 O8 1.603(3) .
V3 O2 1.796(3) .
V3 O5 1.908(2) 6
V3 O5 1.908(2) .
V3 O7 2.063(3) .
V3 O3 2.315(3) .
V3 V4 3.0665(11) .
V4 O10 1.603(3) .
V4 O2 1.861(3) .
V4 O4 1.891(2) .
V4 O4 1.891(2) 6
V4 O9 2.004(3) 5_556
V4 O3 2.320(3) .
V4 V1 3.0741(15) 5_556
V4 V2 3.1125(9) 6
O1 V2 1.9553(19) 2_556
O3 V1 2.138(2) 5_556
O3 V2 2.2524(7) 6
O9 V4 2.004(3) 5_556
N1 C4 1.471(4) .
N1 C1 1.474(4) .
N1 C3 1.482(4) .
N2 C2 1.488(4) .
N2 C4 1.497(4) 2_655
N2 C1 1.492(4) .
C1 H1A 0.9700 .
C1 H1B 0.9700 .
C2 N2 1.488(4) 2_655
C2 H2A 0.9700 .
C2 H2B 0.9700 .
C3 N1 1.482(4) 2_655
C3 H3A 0.9700 .
C3 H3B 0.9700 .
C4 N2 1.497(4) 2_655
C4 H4A 0.9700 .
C4 H4B 0.9700 .

loop_
_geom_torsion_atom_site_label_1
_geom_torsion_atom_site_label_2
_geom_torsion_atom_site_label_3
_geom_torsion_atom_site_label_4
_geom_torsion
_geom_torsion_site_symmetry_1
_geom_torsion_site_symmetry_4
O7 V1 V3 O8 0.0 . .
O9 V1 V3 O8 0.0 . .
O1 V1 V3 O8 101.78(6) 6 .
O1 V1 V3 O8 -101.78(6) . .
O3 V1 V3 O8 180.0 . .
O3 V1 V3 O8 180.0 5_556 .
V4 V1 V3 O8 180.0 5_556 .
V2 V1 V3 O8 126.319(19) 5_556 .
V2 V1 V3 O8 -126.319(19) 2_556 .
O7 V1 V3 O2 180.0 . .
O9 V1 V3 O2 180.0 . .
O1 V1 V3 O2 -78.22(6) 6 .
O1 V1 V3 O2 78.22(6) . .
O3 V1 V3 O2 0.0 . .
O3 V1 V3 O2 0.0 5_556 .
V4 V1 V3 O2 0.000(1) 5_556 .
V2 V1 V3 O2 -53.681(19) 5_556 .
V2 V1 V3 O2 53.681(19) 2_556 .
O7 V1 V3 O5 -95.20(6) . 6
O9 V1 V3 O5 -95.20(6) . 6
O1 V1 V3 O5 6.59(8) 6 6
O1 V1 V3 O5 163.02(9) . 6
O3 V1 V3 O5 84.80(6) . 6
O3 V1 V3 O5 84.80(6) 5_556 6
V4 V1 V3 O5 84.80(6) 5_556 6
V2 V1 V3 O5 31.12(7) 5_556 6
V2 V1 V3 O5 138.48(6) 2_556 6
O7 V1 V3 O5 95.20(6) . .
O9 V1 V3 O5 95.20(6) . .
O1 V1 V3 O5 -163.02(9) 6 .
O1 V1 V3 O5 -6.59(8) . .
O3 V1 V3 O5 -84.80(6) . .
O3 V1 V3 O5 -84.80(6) 5_556 .
V4 V1 V3 O5 -84.80(6) 5_556 .
V2 V1 V3 O5 -138.49(6) 5_556 .
V2 V1 V3 O5 -31.12(7) 2_556 .
O9 V1 V3 O7 0.0 . .
O1 V1 V3 O7 101.78(6) 6 .
O1 V1 V3 O7 -101.78(6) . .
O3 V1 V3 O7 180.0 . .
O3 V1 V3 O7 180.0 5_556 .
V4 V1 V3 O7 180.0 5_556 .
V2 V1 V3 O7 126.319(19) 5_556 .
V2 V1 V3 O7 -126.319(19) 2_556 .
O7 V1 V3 O3 180.0 . .
O9 V1 V3 O3 180.0 . .
O1 V1 V3 O3 -78.22(6) 6 .
O1 V1 V3 O3 78.22(6) . .
O3 V1 V3 O3 0.0 5_556 .
V4 V1 V3 O3 0.0 5_556 .
V2 V1 V3 O3 -53.681(19) 5_556 .
V2 V1 V3 O3 53.681(19) 2_556 .
O7 V1 V3 V4 180.0 . .
O9 V1 V3 V4 180.0 . .
O1 V1 V3 V4 -78.22(6) 6 .
O1 V1 V3 V4 78.22(6) . .
O3 V1 V3 V4 0.0 . .
O3 V1 V3 V4 0.0 5_556 .
V4 V1 V3 V4 0.0 5_556 .
V2 V1 V3 V4 -53.681(19) 5_556 .
V2 V1 V3 V4 53.681(19) 2_556 .
O8 V3 V4 O10 0.000(1) . .
O2 V3 V4 O10 0.000(1) . .
O5 V3 V4 O10 101.38(6) 6 .
O5 V3 V4 O10 -101.37(6) . .
O7 V3 V4 O10 180.000(1) . .
O3 V3 V4 O10 180.000(1) . .
V1 V3 V4 O10 180.000(1) . .
O8 V3 V4 O2 0.000(1) . .
O5 V3 V4 O2 101.38(6) 6 .
O5 V3 V4 O2 -101.37(6) . .
O7 V3 V4 O2 180.000(1) . .
O3 V3 V4 O2 180.000(1) . .
V1 V3 V4 O2 180.000(1) . .
O8 V3 V4 O4 100.69(6) . .
O2 V3 V4 O4 100.69(6) . .
O5 V3 V4 O4 -157.93(9) 6 .
O5 V3 V4 O4 -0.68(8) . .
O7 V3 V4 O4 -79.31(6) . .
O3 V3 V4 O4 -79.31(6) . .
V1 V3 V4 O4 -79.31(6) . .
O8 V3 V4 O4 -100.69(6) . 6
O2 V3 V4 O4 -100.69(6) . 6
O5 V3 V4 O4 0.68(8) 6 6
O5 V3 V4 O4 157.93(9) . 6
O7 V3 V4 O4 79.31(6) . 6
O3 V3 V4 O4 79.31(6) . 6
V1 V3 V4 O4 79.31(6) . 6
O8 V3 V4 O9 180.0 . 5_556
O2 V3 V4 O9 180.0 . 5_556
O5 V3 V4 O9 -78.62(6) 6 5_556
O5 V3 V4 O9 78.63(6) . 5_556
O7 V3 V4 O9 0.0 . 5_556
O3 V3 V4 O9 0.0 . 5_556
V1 V3 V4 O9 0.0 . 5_556
O8 V3 V4 O3 180.0 . .
O2 V3 V4 O3 180.0 . .
O5 V3 V4 O3 -78.62(6) 6 .
O5 V3 V4 O3 78.63(6) . .
O7 V3 V4 O3 0.0 . .
V1 V3 V4 O3 0.0 . .
O8 V3 V4 V1 180.0 . 5_556
O2 V3 V4 V1 180.0 . 5_556
O5 V3 V4 V1 -78.62(6) 6 5_556
O5 V3 V4 V1 78.63(6) . 5_556
O7 V3 V4 V1 0.0 . 5_556
O3 V3 V4 V1 0.0 . 5_556
V1 V3 V4 V1 0.0 . 5_556
O8 V3 V4 V2 -124.948(17) . 6
O2 V3 V4 V2 -124.948(17) . 6
O5 V3 V4 V2 -23.57(6) 6 6
O5 V3 V4 V2 133.68(7) . 6
O7 V3 V4 V2 55.052(17) . 6
O3 V3 V4 V2 55.052(17) . 6
V1 V3 V4 V2 55.052(17) . 6
O8 V3 V4 V2 124.948(17) . .
O2 V3 V4 V2 124.948(17) . .
O5 V3 V4 V2 -133.68(7) 6 .
O5 V3 V4 V2 23.57(6) . .
O7 V3 V4 V2 -55.052(17) . .
O3 V3 V4 V2 -55.052(17) . .
V1 V3 V4 V2 -55.052(17) . .
O6 V2 V4 O10 5.5(2) . .
O4 V2 V4 O10 -0.2(2) . .
O5 V2 V4 O10 104.97(18) . .
O1 V2 V4 O10 -98.10(18) 2_556 .
O1 V2 V4 O10 -171.47(18) . .
O3 V2 V4 O10 -173.03(19) . .
V2 V2 V4 O10 -124.05(17) 2_556 .
V1 V2 V4 O10 -120.58(17) 5_556 .
O6 V2 V4 O2 -96.87(13) . .
O4 V2 V4 O2 -102.57(13) . .
O5 V2 V4 O2 2.55(9) . .
O1 V2 V4 O2 159.48(9) 2_556 .
O1 V2 V4 O2 86.12(9) . .
O3 V2 V4 O2 84.55(11) . .
V2 V2 V4 O2 133.53(7) 2_556 .
V1 V2 V4 O2 137.00(7) 5_556 .
O6 V2 V4 O4 5.70(16) . .
O5 V2 V4 O4 105.12(13) . .
O1 V2 V4 O4 -97.95(13) 2_556 .
O1 V2 V4 O4 -171.31(13) . .
O3 V2 V4 O4 -172.88(15) . .
V2 V2 V4 O4 -123.90(12) 2_556 .
V1 V2 V4 O4 -120.43(12) 5_556 .
O6 V2 V4 O4 178.11(14) . 6
O4 V2 V4 O4 172.42(19) . 6
O5 V2 V4 O4 -82.46(10) . 6
O1 V2 V4 O4 74.47(10) 2_556 6
O1 V2 V4 O4 1.10(11) . 6
O3 V2 V4 O4 -0.46(11) . 6
V2 V2 V4 O4 48.52(8) 2_556 6
V1 V2 V4 O4 51.99(8) 5_556 6
O6 V2 V4 O9 100.89(13) . 5_556
O4 V2 V4 O9 95.19(13) . 5_556
O5 V2 V4 O9 -159.68(8) . 5_556
O1 V2 V4 O9 -2.75(8) 2_556 5_556
O1 V2 V4 O9 -76.12(9) . 5_556
O3 V2 V4 O9 -77.68(10) . 5_556
V2 V2 V4 O9 -28.70(6) 2_556 5_556
V1 V2 V4 O9 -25.23(6) 5_556 5_556
O6 V2 V4 O3 178.58(14) . .
O4 V2 V4 O3 172.88(15) . .
O5 V2 V4 O3 -82.00(11) . .
O1 V2 V4 O3 74.93(10) 2_556 .
O1 V2 V4 O3 1.57(10) . .
V2 V2 V4 O3 48.98(9) 2_556 .
V1 V2 V4 O3 52.45(9) 5_556 .
O6 V2 V4 V3 -123.14(12) . .
O4 V2 V4 V3 -128.84(12) . .
O5 V2 V4 V3 -23.72(6) . .
O1 V2 V4 V3 133.21(6) 2_556 .
O1 V2 V4 V3 59.85(7) . .
O3 V2 V4 V3 58.28(8) . .
V2 V2 V4 V3 107.26(3) 2_556 .
V1 V2 V4 V3 110.73(2) 5_556 .
O6 V2 V4 V1 126.12(12) . 5_556
O4 V2 V4 V1 120.43(12) . 5_556
O5 V2 V4 V1 -134.45(6) . 5_556
O1 V2 V4 V1 22.48(6) 2_556 5_556
O1 V2 V4 V1 -50.89(7) . 5_556
O3 V2 V4 V1 -52.45(9) . 5_556
V2 V2 V4 V1 -3.47(2) 2_556 5_556
O6 V2 V4 V2 -178.95(11) . 6
O4 V2 V4 V2 175.35(12) . 6
O5 V2 V4 V2 -79.53(7) . 6
O1 V2 V4 V2 77.40(6) 2_556 6
O1 V2 V4 V2 4.04(7) . 6
O3 V2 V4 V2 2.47(8) . 6
V2 V2 V4 V2 51.45(4) 2_556 6
V1 V2 V4 V2 54.92(3) 5_556 6
O7 V1 O1 V2 -179.78(11) . 2_556
O9 V1 O1 V2 71.09(12) . 2_556
O1 V1 O1 V2 -51.0(3) 6 2_556
O3 V1 O1 V2 -93.51(11) . 2_556
O3 V1 O1 V2 -13.84(10) 5_556 2_556
V4 V1 O1 V2 34.59(8) 5_556 2_556
V3 V1 O1 V2 -141.49(8) . 2_556
V2 V1 O1 V2 -16.30(12) 5_556 2_556
O7 V1 O1 V2 -74.32(12) . .
O9 V1 O1 V2 176.54(11) . .
O1 V1 O1 V2 54.5(3) 6 .
O3 V1 O1 V2 11.95(10) . .
O3 V1 O1 V2 91.62(10) 5_556 .
V4 V1 O1 V2 140.04(7) 5_556 .
V3 V1 O1 V2 -36.03(7) . .
V2 V1 O1 V2 89.15(9) 5_556 .
V2 V1 O1 V2 105.45(12) 2_556 .
O6 V2 O1 V1 169.52(10) . .
O4 V2 O1 V1 -24.5(2) . .
O5 V2 O1 V1 68.89(10) . .
O1 V2 O1 V1 -91.08(7) 2_556 .
O3 V2 O1 V1 -11.36(9) . .
V2 V2 O1 V1 -112.09(11) 2_556 .
V4 V2 O1 V1 -12.56(11) . .
V1 V2 O1 V1 -54.86(7) 5_556 .
O6 V2 O1 V2 -78.39(10) . 2_556
O4 V2 O1 V2 87.6(2) . 2_556
O5 V2 O1 V2 -179.01(9) . 2_556
O1 V2 O1 V2 21.02(11) 2_556 2_556
O3 V2 O1 V2 100.74(9) . 2_556
V4 V2 O1 V2 99.54(7) . 2_556
V1 V2 O1 V2 57.24(6) 5_556 2_556
O8 V3 O2 V4 180.0 . .
O5 V3 O2 V4 -77.87(6) 6 .
O5 V3 O2 V4 77.87(6) . .
O7 V3 O2 V4 0.000(2) . .
O3 V3 O2 V4 0.0 . .
V1 V3 O2 V4 0.0 . .
O10 V4 O2 V3 180.0 . .
O4 V4 O2 V3 -77.44(6) . .
O4 V4 O2 V3 77.45(6) 6 .
O9 V4 O2 V3 0.000(2) 5_556 .
O3 V4 O2 V3 0.0 . .
V1 V4 O2 V3 0.0 5_556 .
V2 V4 O2 V3 46.692(18) 6 .
V2 V4 O2 V3 -46.692(19) . .
O7 V1 O3 V1 180.0 . 5_556
O9 V1 O3 V1 0.000(1) . 5_556
O1 V1 O3 V1 -82.06(6) 6 5_556
O1 V1 O3 V1 82.07(6) . 5_556
O3 V1 O3 V1 0.0 5_556 5_556
V4 V1 O3 V1 0.0 5_556 5_556
V3 V1 O3 V1 180.0 . 5_556
V2 V1 O3 V1 -45.770(14) 5_556 5_556
V2 V1 O3 V1 45.770(14) 2_556 5_556
O7 V1 O3 V2 -87.68(7) . 6
O9 V1 O3 V2 92.32(7) . 6
O1 V1 O3 V2 10.26(8) 6 6
O1 V1 O3 V2 174.39(9) . 6
O3 V1 O3 V2 92.32(7) 5_556 6
V4 V1 O3 V2 92.32(7) 5_556 6
V3 V1 O3 V2 -87.68(7) . 6
V2 V1 O3 V2 46.55(7) 5_556 6
V2 V1 O3 V2 138.09(7) 2_556 6
O7 V1 O3 V2 87.68(7) . .
O9 V1 O3 V2 -92.32(7) . .
O1 V1 O3 V2 -174.39(9) 6 .
O1 V1 O3 V2 -10.26(8) . .
O3 V1 O3 V2 -92.32(7) 5_556 .
V4 V1 O3 V2 -92.32(7) 5_556 .
V3 V1 O3 V2 87.68(7) . .
V2 V1 O3 V2 -138.09(7) 5_556 .
V2 V1 O3 V2 -46.55(7) 2_556 .
O7 V1 O3 V3 0.0 . .
O9 V1 O3 V3 180.000(1) . .
O1 V1 O3 V3 97.94(6) 6 .
O1 V1 O3 V3 -97.93(6) . .
O3 V1 O3 V3 180.0 5_556 .
V4 V1 O3 V3 180.0 5_556 .
V2 V1 O3 V3 134.230(14) 5_556 .
V2 V1 O3 V3 -134.230(14) 2_556 .
O7 V1 O3 V4 0.000(1) . .
O9 V1 O3 V4 180.0 . .
O1 V1 O3 V4 97.94(6) 6 .
O1 V1 O3 V4 -97.93(6) . .
O3 V1 O3 V4 180.000(1) 5_556 .
V4 V1 O3 V4 180.000(1) 5_556 .
V3 V1 O3 V4 0.000(1) . .
V2 V1 O3 V4 134.230(14) 5_556 .
V2 V1 O3 V4 -134.230(14) 2_556 .
O6 V2 O3 V1 20.2(12) . .
O4 V2 O3 V1 -175.33(10) . .
O5 V2 O3 V1 -80.49(10) . .
O1 V2 O3 V1 90.29(10) 2_556 .
O1 V2 O3 V1 9.98(8) . .
V2 V2 O3 V1 49.12(8) 2_556 .
V4 V2 O3 V1 -171.37(13) . .
V1 V2 O3 V1 101.66(12) 5_556 .
O6 V2 O3 V1 -81.5(12) . 5_556
O4 V2 O3 V1 83.01(10) . 5_556
O5 V2 O3 V1 177.85(10) . 5_556
O1 V2 O3 V1 -11.37(8) 2_556 5_556
O1 V2 O3 V1 -91.68(9) . 5_556
V2 V2 O3 V1 -52.54(7) 2_556 5_556
V4 V2 O3 V1 86.97(9) . 5_556
O6 V2 O3 V2 169.4(9) . 6
O4 V2 O3 V2 -26.0(8) . 6
O5 V2 O3 V2 68.8(8) . 6
O1 V2 O3 V2 -120.4(8) 2_556 6
O1 V2 O3 V2 159.3(8) . 6
V2 V2 O3 V2 -161.6(8) 2_556 6
V4 V2 O3 V2 -22.1(7) . 6
V1 V2 O3 V2 -109.0(8) 5_556 6
O6 V2 O3 V3 108.5(12) . .
O4 V2 O3 V3 -86.94(9) . .
O5 V2 O3 V3 7.89(8) . .
O1 V2 O3 V3 178.67(9) 2_556 .
O1 V2 O3 V3 98.36(9) . .
V2 V2 O3 V3 137.51(7) 2_556 .
V4 V2 O3 V3 -82.98(9) . .
V1 V2 O3 V3 -169.96(13) 5_556 .
O6 V2 O3 V4 -168.5(12) . .
O4 V2 O3 V4 -3.96(8) . .
O5 V2 O3 V4 90.87(9) . .
O1 V2 O3 V4 -98.34(9) 2_556 .
O1 V2 O3 V4 -178.65(9) . .
V2 V2 O3 V4 -139.51(7) 2_556 .
V1 V2 O3 V4 -86.97(9) 5_556 .
O8 V3 O3 V1 0.000(3) . .
O2 V3 O3 V1 180.0 . .
O5 V3 O3 V1 -86.08(6) 6 .
O5 V3 O3 V1 86.07(6) . .
O7 V3 O3 V1 0.0 . .
V4 V3 O3 V1 180.0 . .
O8 V3 O3 V1 180.000(1) . 5_556
O2 V3 O3 V1 0.000(2) . 5_556
O5 V3 O3 V1 93.92(6) 6 5_556
O5 V3 O3 V1 -93.93(6) . 5_556
O7 V3 O3 V1 180.000(2) . 5_556
V4 V3 O3 V1 0.000(1) . 5_556
V1 V3 O3 V1 180.000(2) . 5_556
O8 V3 O3 V2 93.98(6) . 6
O2 V3 O3 V2 -86.02(6) . 6
O5 V3 O3 V2 7.90(8) 6 6
O5 V3 O3 V2 -179.95(10) . 6
O7 V3 O3 V2 93.98(6) . 6
V4 V3 O3 V2 -86.02(6) . 6
V1 V3 O3 V2 93.98(6) . 6
O8 V3 O3 V2 -93.98(6) . .
O2 V3 O3 V2 86.02(6) . .
O5 V3 O3 V2 179.95(10) 6 .
O5 V3 O3 V2 -7.90(8) . .
O7 V3 O3 V2 -93.98(6) . .
V4 V3 O3 V2 86.02(6) . .
V1 V3 O3 V2 -93.98(6) . .
O8 V3 O3 V4 180.000(3) . .
O2 V3 O3 V4 0.0 . .
O5 V3 O3 V4 93.92(6) 6 .
O5 V3 O3 V4 -93.93(6) . .
O7 V3 O3 V4 180.0 . .
V1 V3 O3 V4 180.0 . .
O10 V4 O3 V1 180.000(2) . .
O2 V4 O3 V1 0.000(3) . .
O4 V4 O3 V1 92.10(6) . .
O4 V4 O3 V1 -92.10(6) 6 .
O9 V4 O3 V1 180.000(2) 5_556 .
V3 V4 O3 V1 0.000(3) . .
V1 V4 O3 V1 180.000(2) 5_556 .
V2 V4 O3 V1 -88.29(6) 6 .
V2 V4 O3 V1 88.29(6) . .
O10 V4 O3 V1 0.000(4) . 5_556
O2 V4 O3 V1 180.0 . 5_556
O4 V4 O3 V1 -87.90(6) . 5_556
O4 V4 O3 V1 87.90(6) 6 5_556
O9 V4 O3 V1 0.0 5_556 5_556
V3 V4 O3 V1 180.0 . 5_556
V2 V4 O3 V1 91.71(6) 6 5_556
V2 V4 O3 V1 -91.71(6) . 5_556
O10 V4 O3 V2 -91.71(6) . 6
O2 V4 O3 V2 88.29(6) . 6
O4 V4 O3 V2 -179.61(9) . 6
O4 V4 O3 V2 -3.81(8) 6 6
O9 V4 O3 V2 -91.71(6) 5_556 6
V3 V4 O3 V2 88.29(6) . 6
V1 V4 O3 V2 -91.71(6) 5_556 6
V2 V4 O3 V2 176.58(12) . 6
O10 V4 O3 V2 91.71(6) . .
O2 V4 O3 V2 -88.29(6) . .
O4 V4 O3 V2 3.81(8) . .
O4 V4 O3 V2 179.61(9) 6 .
O9 V4 O3 V2 91.71(6) 5_556 .
V3 V4 O3 V2 -88.29(6) . .
V1 V4 O3 V2 91.71(6) 5_556 .
V2 V4 O3 V2 -176.58(12) 6 .
O10 V4 O3 V3 180.000(4) . .
O2 V4 O3 V3 0.0 . .
O4 V4 O3 V3 92.10(6) . .
O4 V4 O3 V3 -92.10(6) 6 .
O9 V4 O3 V3 180.0 5_556 .
V1 V4 O3 V3 180.0 5_556 .
V2 V4 O3 V3 -88.29(6) 6 .
V2 V4 O3 V3 88.29(6) . .
O6 V2 O4 V4 -175.99(11) . .
O5 V2 O4 V4 -74.07(12) . .
O1 V2 O4 V4 81.99(11) 2_556 .
O1 V2 O4 V4 18.2(3) . .
O3 V2 O4 V4 5.35(11) . .
V2 V2 O4 V4 80.68(12) 2_556 .
V1 V2 O4 V4 48.77(9) 5_556 .
O10 V4 O4 V2 179.89(14) . .
O2 V4 O4 V2 75.38(13) . .
O4 V4 O4 V2 -15.0(4) 6 .
O9 V4 O4 V2 -80.70(12) 5_556 .
O3 V4 O4 V2 -5.26(11) . .
V3 V4 O4 V2 43.64(9) . .
V1 V4 O4 V2 -50.12(9) 5_556 .
V2 V4 O4 V2 -5.60(14) 6 .
O6 V2 O5 V3 174.52(11) . .
O4 V2 O5 V3 70.16(12) . .
O1 V2 O5 V3 -32.4(3) 2_556 .
O1 V2 O5 V3 -86.10(11) . .
O3 V2 O5 V3 -10.37(11) . .
V2 V2 O5 V3 -86.90(11) 2_556 .
V4 V2 O5 V3 38.00(9) . .
V1 V2 O5 V3 -8.63(13) 5_556 .
O8 V3 O5 V2 -176.51(14) . .
O2 V3 O5 V2 -71.56(13) . .
O5 V3 O5 V2 28.8(4) 6 .
O7 V3 O5 V2 84.96(12) . .
O3 V3 O5 V2 10.15(11) . .
V4 V3 O5 V2 -38.58(9) . .
V1 V3 O5 V2 53.93(9) . .
O9 V1 O7 V3 180.0 . .
O1 V1 O7 V3 -80.84(6) 6 .
O1 V1 O7 V3 80.84(6) . .
O3 V1 O7 V3 0.0 . .
O3 V1 O7 V3 0.000(1) 5_556 .
V4 V1 O7 V3 180.0 5_556 .
V2 V1 O7 V3 -80.66(9) 5_556 .
V2 V1 O7 V3 80.66(9) 2_556 .
O8 V3 O7 V1 180.0 . .
O2 V3 O7 V1 0.0 . .
O5 V3 O7 V1 79.78(6) 6 .
O5 V3 O7 V1 -79.79(6) . .
O3 V3 O7 V1 0.0 . .
V4 V3 O7 V1 0.0 . .
O7 V1 O9 V4 180.0 . 5_556
O1 V1 O9 V4 80.03(6) 6 5_556
O1 V1 O9 V4 -80.03(6) . 5_556
O3 V1 O9 V4 0.0 . 5_556
O3 V1 O9 V4 0.0 5_556 5_556
V3 V1 O9 V4 180.0 . 5_556
V2 V1 O9 V4 45.852(15) 5_556 5_556
V2 V1 O9 V4 -45.852(14) 2_556 5_556
C4 N1 C1 N2 59.6(3) . .
C3 N1 C1 N2 -59.4(3) . .
C2 N2 C1 N1 -59.7(3) . .
C4 N2 C1 N1 59.4(3) 2_655 .
C4 N2 C2 N2 -59.44(18) 2_655 2_655
C1 N2 C2 N2 59.60(18) . 2_655
C4 N1 C3 N1 -59.63(19) . 2_655
C1 N1 C3 N1 59.73(18) . 2_655
C1 N1 C4 N2 -59.9(3) . 2_655
C3 N1 C4 N2 59.2(3) . 2_655
